data_4025811
loop_
_publ_author_name
'Paul M. Alvey'
'Joseph J. Reczek'
'Vincent Lynch'
'Brent L. Iverson'

_publ_section_title
;
 A Systematic Study of Thermochromic Aromatic Donor-Acceptor Materials
;
_journal_name_full 'Journal of Organic Chemistry'
_journal_page_first 7682
_journal_page_last 7690
_journal_paper_doi 10.1021/jo101498b
_journal_volume 75
_journal_year 2010
_chemical_formula_sum 'C22 H22 N2 O4'
_chemical_formula_weight 378.42
_chemical_name_systematic
;
 ?
;
_space_group_IT_number 2
_symmetry_cell_setting triclinic
_symmetry_space_group_name_Hall '-P 1'
_symmetry_space_group_name_H-M 'P -1'
_atom_sites_solution_hydrogens geom
_atom_sites_solution_primary direct
_atom_sites_solution_secondary difmap
_audit_creation_method SHELXL-97
_cell_angle_alpha 103.716(2)
_cell_angle_beta 94.279(2)
_cell_angle_gamma 93.858(3)
_cell_formula_units_Z 1
_cell_length_a 5.2230(10)
_cell_length_b 7.840(2)
_cell_length_c 11.132(3)
_cell_measurement_reflns_used 11515
_cell_measurement_temperature 100(2)
_cell_measurement_theta_max 67.0
_cell_measurement_theta_min 7.0
_cell_volume 439.90(18)
_computing_cell_refinement 'CrystalClear (Rigaku Inc., 2008)'
_computing_data_collection 'CrystalClear (Rigaku Inc., 2008)'
_computing_data_reduction 'CrystalClear (Rigaku Inc., 2008)'
_computing_molecular_graphics 'XP SHELXTL/PC, Siemens Analytical'
_computing_structure_refinement 'XL SHELXTL/PC, Siemens Analytical'
_computing_structure_solution
;
SIR97 - Altomare A., Burla M.C., Camalli M., Cascarano G.L., Giacovazzo C., 
Guagliardi A., Moliterni A.G.G., Polidori G.,Spagna R.
;
_diffrn_ambient_temperature 100(2)
_diffrn_measured_fraction_theta_full 0.894
_diffrn_measured_fraction_theta_max 0.894
_diffrn_measurement_device_type 'Rigaku R-Axis Spider with Image Plate'
_diffrn_measurement_method \w-scans
_diffrn_radiation_monochromator graphite
_diffrn_radiation_source 'fine-focus sealed tube'
_diffrn_radiation_type CuK\a
_diffrn_radiation_wavelength 1.54180
_diffrn_reflns_av_R_equivalents 0.0323
_diffrn_reflns_av_sigmaI/netI 0.0229
_diffrn_reflns_limit_h_max 6
_diffrn_reflns_limit_h_min -4
_diffrn_reflns_limit_k_max 9
_diffrn_reflns_limit_k_min -9
_diffrn_reflns_limit_l_max 13
_diffrn_reflns_limit_l_min -13
_diffrn_reflns_number 5704
_diffrn_reflns_theta_full 66.58
_diffrn_reflns_theta_max 66.58
_diffrn_reflns_theta_min 7.92
_exptl_absorpt_coefficient_mu 0.808
_exptl_absorpt_correction_T_max 1.00
_exptl_absorpt_correction_T_min 0.896
_exptl_absorpt_correction_type multi-scan
_exptl_absorpt_process_details
;
Abscor. T. Higashi (2001).  The Rigaku Corporation, Tokyo, Japan.
;
_exptl_crystal_colour colorless
_exptl_crystal_density_diffrn 1.428
_exptl_crystal_density_method 'not measured'
_exptl_crystal_description prisms
_exptl_crystal_F_000 200
_exptl_crystal_size_max 0.24
_exptl_crystal_size_mid 0.19
_exptl_crystal_size_min 0.10
_refine_diff_density_max 0.225
_refine_diff_density_min -0.213
_refine_diff_density_rms 0.047
_refine_ls_extinction_coef 0.005(2)
_refine_ls_extinction_expression Fc^*^=kFc[1+0.001xFc^2^\l^3^/sin(2\q)]^-1/4^
_refine_ls_extinction_method SHELXL
_refine_ls_goodness_of_fit_ref 1.120
_refine_ls_hydrogen_treatment refall
_refine_ls_matrix_type full
_refine_ls_number_parameters 172
_refine_ls_number_reflns 1391
_refine_ls_number_restraints 0
_refine_ls_restrained_S_all 1.120
_refine_ls_R_factor_all 0.0437
_refine_ls_R_factor_gt 0.0404
_refine_ls_shift/su_max 0.003
_refine_ls_shift/su_mean 0.001
_refine_ls_structure_factor_coef Fsqd
_refine_ls_weighting_details 'calc w=1/[\s^2^(Fo^2^)+(0.0716P)^2^+0.1636P] where P=(Fo^2^+2Fc^2^)/3'
_refine_ls_weighting_scheme calc
_refine_ls_wR_factor_gt 0.1229
_refine_ls_wR_factor_ref 0.1262
_reflns_number_gt 1233
_reflns_number_total 1391
_reflns_threshold_expression >2sigma(I)
_cod_data_source_file jo101498b_si_008.cif
_cod_data_source_block n1
_cod_depositor_comments
;
The following automatic conversions were performed:

'_symmetry_cell_setting' value 'Triclinic' changed to 'triclinic'
according to the built-in table from CIF Core dictionary named
'cif_core.dic' version 2.4.1 from 2010-06-29.

Automatic conversion script
Id: cif_fix_values 1646 2011-03-28 12:23:43Z adriana 
;
_cod_database_code 4025811

loop_
_symmetry_equiv_pos_as_xyz
'x, y, z'
'-x, -y, -z'

loop_
_atom_site_label
_atom_site_type_symbol
_atom_site_fract_x
_atom_site_fract_y
_atom_site_fract_z
_atom_site_U_iso_or_equiv
_atom_site_adp_type
_atom_site_occupancy
_atom_site_symmetry_multiplicity
_atom_site_calc_flag
_atom_site_refinement_flags
_atom_site_disorder_assembly
_atom_site_disorder_group
O1 O 0.6658(2) 0.95343(14) 0.37171(10) 0.0234(4) Uani 1 1 d . . .
O2 O -0.0492(2) 0.57406(15) 0.22696(10) 0.0237(4) Uani 1 1 d . . .
N1 N 0.3111(3) 0.76166(17) 0.29649(12) 0.0195(4) Uani 1 1 d . . .
C1 C 0.5380(4) 0.8191(2) 0.37445(14) 0.0194(4) Uani 1 1 d . . .
C2 C 0.6140(3) 0.7095(2) 0.46148(14) 0.0191(4) Uani 1 1 d . . .
C3 C 0.4620(3) 0.5523(2) 0.45913(14) 0.0187(4) Uani 1 1 d . . .
C4 C 0.2369(4) 0.4977(2) 0.37680(14) 0.0193(4) Uani 1 1 d . . .
C5 C 0.1515(4) 0.6098(2) 0.29416(14) 0.0197(4) Uani 1 1 d . . .
C6 C 0.8315(4) 0.7607(2) 0.54319(15) 0.0205(4) Uani 1 1 d . . .
C7 C 0.0937(4) 0.3425(2) 0.37541(14) 0.0204(4) Uani 1 1 d . . .
C8 C 0.2218(4) 0.8717(2) 0.21248(15) 0.0211(5) Uani 1 1 d . . .
C9 C 0.2635(4) 0.7941(2) 0.07702(14) 0.0218(4) Uani 1 1 d . . .
C10 C 0.5441(4) 0.7888(2) 0.05117(14) 0.0219(4) Uani 1 1 d . . .
C11 C 0.5759(4) 0.7142(2) -0.08591(15) 0.0258(5) Uani 1 1 d . . .
H10B H 0.629(4) 0.718(2) 0.1006(17) 0.022(4) Uiso 1 1 d . . .
H6 H 0.930(4) 0.866(2) 0.5443(16) 0.022(5) Uiso 1 1 d . . .
H11C H 0.761(5) 0.715(3) -0.1003(18) 0.031(5) Uiso 1 1 d . . .
H8B H 0.323(4) 0.985(3) 0.2448(16) 0.022(5) Uiso 1 1 d . . .
H11A H 0.494(4) 0.594(3) -0.1143(18) 0.034(5) Uiso 1 1 d . . .
H9A H 0.179(4) 0.867(2) 0.0282(16) 0.023(5) Uiso 1 1 d . . .
H9B H 0.176(4) 0.677(3) 0.0523(17) 0.027(5) Uiso 1 1 d . . .
H7 H -0.063(4) 0.307(2) 0.3192(18) 0.024(5) Uiso 1 1 d . . .
H8A H 0.040(4) 0.883(2) 0.2239(16) 0.018(4) Uiso 1 1 d . . .
H10A H 0.635(4) 0.909(3) 0.0783(16) 0.022(5) Uiso 1 1 d . . .
H11B H 0.491(5) 0.787(3) -0.1390(19) 0.037(6) Uiso 1 1 d . . .

loop_
_atom_site_aniso_label
_atom_site_aniso_U_11
_atom_site_aniso_U_22
_atom_site_aniso_U_33
_atom_site_aniso_U_23
_atom_site_aniso_U_13
_atom_site_aniso_U_12
O1 0.0235(9) 0.0208(6) 0.0266(6) 0.0082(5) 0.0026(5) -0.0021(5)
O2 0.0205(9) 0.0246(6) 0.0258(6) 0.0075(5) -0.0021(5) 0.0003(5)
N1 0.0206(10) 0.0190(7) 0.0193(7) 0.0055(5) 0.0019(6) 0.0017(6)
C1 0.0204(11) 0.0182(8) 0.0189(8) 0.0022(6) 0.0052(7) 0.0017(7)
C2 0.0197(12) 0.0188(8) 0.0183(8) 0.0025(6) 0.0050(7) 0.0022(7)
C3 0.0180(12) 0.0189(8) 0.0184(8) 0.0019(6) 0.0054(7) 0.0021(7)
C4 0.0191(12) 0.0200(8) 0.0181(8) 0.0021(6) 0.0044(7) 0.0027(7)
C5 0.0190(12) 0.0197(8) 0.0192(8) 0.0020(6) 0.0042(7) 0.0016(7)
C6 0.0224(12) 0.0162(8) 0.0221(8) 0.0031(6) 0.0050(7) -0.0004(7)
C7 0.0177(12) 0.0222(8) 0.0196(8) 0.0021(6) 0.0025(7) 0.0001(7)
C8 0.0201(13) 0.0203(9) 0.0244(9) 0.0084(7) 0.0017(7) 0.0024(7)
C9 0.0228(12) 0.0209(8) 0.0227(8) 0.0084(6) -0.0002(7) 0.0006(7)
C10 0.0236(12) 0.0202(8) 0.0225(8) 0.0068(6) 0.0007(7) 0.0020(7)
C11 0.0248(14) 0.0269(9) 0.0251(9) 0.0046(7) 0.0039(8) 0.0016(8)

loop_
_atom_type_symbol
_atom_type_description
_atom_type_scat_dispersion_real
_atom_type_scat_dispersion_imag
_atom_type_scat_source
C C 0.0181 0.0091 'International Tables Vol C Tables 4.2.6.8 and 6.1.1.4'
H H 0.0000 0.0000 'International Tables Vol C Tables 4.2.6.8 and 6.1.1.4'
N N 0.0311 0.0180 'International Tables Vol C Tables 4.2.6.8 and 6.1.1.4'
O O 0.0492 0.0322 'International Tables Vol C Tables 4.2.6.8 and 6.1.1.4'

loop_
_geom_angle_atom_site_label_1
_geom_angle_atom_site_label_2
_geom_angle_atom_site_label_3
_geom_angle
_geom_angle_site_symmetry_1
_geom_angle_site_symmetry_3
_geom_angle_publ_flag
C1 N1 C5 125.03(14) . . ?
C1 N1 C8 118.66(14) . . ?
C5 N1 C8 116.26(14) . . ?
O1 C1 N1 121.25(14) . . ?
O1 C1 C2 121.80(16) . . ?
N1 C1 C2 116.95(15) . . ?
C6 C2 C3 120.28(16) . . ?
C6 C2 C1 120.08(16) . . ?
C3 C2 C1 119.63(16) . . ?
C4 C3 C2 121.35(16) . . ?
C4 C3 C3 119.5(2) . 2_666 ?
C2 C3 C3 119.2(2) . 2_666 ?
C7 C4 C3 120.15(15) . . ?
C7 C4 C5 120.18(16) . . ?
C3 C4 C5 119.66(16) . . ?
O2 C5 N1 120.51(14) . . ?
O2 C5 C4 122.23(16) . . ?
N1 C5 C4 117.26(15) . . ?
C2 C6 C7 120.54(16) . 2_666 ?
C2 C6 H6 119.4(11) . . ?
C7 C6 H6 120.0(12) 2_666 . ?
C4 C7 C6 120.37(17) . 2_666 ?
C4 C7 H7 119.6(11) . . ?
C6 C7 H7 120.0(11) 2_666 . ?
N1 C8 C9 113.11(13) . . ?
N1 C8 H8B 103.9(11) . . ?
C9 C8 H8B 111.1(11) . . ?
N1 C8 H8A 105.7(10) . . ?
C9 C8 H8A 111.8(10) . . ?
H8B C8 H8A 110.9(16) . . ?
C10 C9 C8 114.35(15) . . ?
C10 C9 H9A 109.2(11) . . ?
C8 C9 H9A 106.8(10) . . ?
C10 C9 H9B 110.4(12) . . ?
C8 C9 H9B 107.9(11) . . ?
H9A C9 H9B 108.0(16) . . ?
C9 C10 C11 112.39(15) . . ?
C9 C10 H10B 109.5(11) . . ?
C11 C10 H10B 109.6(11) . . ?
C9 C10 H10A 110.3(11) . . ?
C11 C10 H10A 108.9(10) . . ?
H10B C10 H10A 106.0(15) . . ?
C10 C11 H11C 110.6(12) . . ?
C10 C11 H11A 110.6(12) . . ?
H11C C11 H11A 109.8(18) . . ?
C10 C11 H11B 111.0(12) . . ?
H11C C11 H11B 107.8(17) . . ?
H11A C11 H11B 107.0(18) . . ?

loop_
_geom_bond_atom_site_label_1
_geom_bond_atom_site_label_2
_geom_bond_distance
_geom_bond_site_symmetry_2
_geom_bond_publ_flag
O1 C1 1.216(2) . ?
O2 C5 1.217(2) . ?
N1 C1 1.396(2) . ?
N1 C5 1.401(2) . ?
N1 C8 1.4859(19) . ?
C1 C2 1.489(2) . ?
C2 C6 1.374(3) . ?
C2 C3 1.414(2) . ?
C3 C4 1.411(3) . ?
C3 C3 1.415(3) 2_666 ?
C4 C7 1.380(2) . ?
C4 C5 1.481(2) . ?
C6 C7 1.402(2) 2_666 ?
C6 H6 0.94(2) . ?
C7 C6 1.402(2) 2_666 ?
C7 H7 0.98(2) . ?
C8 C9 1.524(2) . ?
C8 H8B 0.97(2) . ?
C8 H8A 0.98(2) . ?
C9 C10 1.516(3) . ?
C9 H9A 0.983(19) . ?
C9 H9B 0.97(2) . ?
C10 C11 1.525(2) . ?
C10 H10B 0.973(19) . ?
C10 H10A 0.996(19) . ?
C11 H11C 0.99(2) . ?
C11 H11A 0.98(2) . ?
C11 H11B 1.01(2) . ?

loop_
_geom_torsion_atom_site_label_1
_geom_torsion_atom_site_label_2
_geom_torsion_atom_site_label_3
_geom_torsion_atom_site_label_4
_geom_torsion
_geom_torsion_site_symmetry_1
_geom_torsion_site_symmetry_2
_geom_torsion_site_symmetry_3
_geom_torsion_site_symmetry_4
_geom_torsion_publ_flag
C5 N1 C1 O1 -179.47(14) . . . . ?
C8 N1 C1 O1 -2.3(2) . . . . ?
C5 N1 C1 C2 -0.1(2) . . . . ?
C8 N1 C1 C2 177.15(13) . . . . ?
O1 C1 C2 C6 1.1(2) . . . . ?
N1 C1 C2 C6 -178.27(14) . . . . ?
O1 C1 C2 C3 -178.59(14) . . . . ?
N1 C1 C2 C3 2.0(2) . . . . ?
C6 C2 C3 C4 179.49(14) . . . . ?
C1 C2 C3 C4 -0.8(2) . . . . ?
C6 C2 C3 C3 -0.7(3) . . . 2_666 ?
C1 C2 C3 C3 179.05(16) . . . 2_666 ?
C2 C3 C4 C7 179.21(14) . . . . ?
C3 C3 C4 C7 -0.6(3) 2_666 . . . ?
C2 C3 C4 C5 -2.3(2) . . . . ?
C3 C3 C4 C5 177.88(16) 2_666 . . . ?
C1 N1 C5 O2 176.62(14) . . . . ?
C8 N1 C5 O2 -0.6(2) . . . . ?
C1 N1 C5 C4 -2.9(2) . . . . ?
C8 N1 C5 C4 179.81(13) . . . . ?
C7 C4 C5 O2 3.0(2) . . . . ?
C3 C4 C5 O2 -175.46(14) . . . . ?
C7 C4 C5 N1 -177.44(13) . . . . ?
C3 C4 C5 N1 4.1(2) . . . . ?
C3 C2 C6 C7 0.4(3) . . . 2_666 ?
C1 C2 C6 C7 -179.31(14) . . . 2_666 ?
C3 C4 C7 C6 0.9(3) . . . 2_666 ?
C5 C4 C7 C6 -177.59(14) . . . 2_666 ?
C1 N1 C8 C9 106.11(17) . . . . ?
C5 N1 C8 C9 -76.4(2) . . . . ?
N1 C8 C9 C10 -66.28(19) . . . . ?
C8 C9 C10 C11 -178.67(13) . . . . ?
